data_4104125
loop_
_publ_author_name
'Jasmine L. Kor\<cok'
'Michael J. Katz'
'Daniel B. Leznoff'

_publ_contact_author_address
; 
 Department of Chemistry
 Simon Fraser University
 Burnaby, British Columbia
 Canada   V5A 1S6 
;
_publ_contact_author_email dleznoff@sfu.ca
_publ_contact_author_fax 778-782-3765
_publ_contact_author_name 'Leznoff, Daniel B.'
_publ_contact_author_phone 778-782-4887
_publ_section_title
;
 Impact of Metallophilicity on "Colossal" Positive and Negative Thermal
 Expansion in a Series of Isostructural Dicyanometallate Coordination
 Polymers
;
_journal_name_full 'Journal of the American Chemical Society'
_journal_page_first 4866
_journal_page_last 4871
_journal_paper_doi 10.1021/ja809631r
_journal_volume 131
_journal_year 2009
_chemical_absolute_configuration ad
_chemical_formula_moiety 'C6 Au3 Cd1 K1 N6'
_chemical_formula_sum 'C6 Au3 Cd K N6'
_chemical_formula_weight 898.51
_chemical_name_systematic ?
_space_group_IT_number 149
_symmetry_cell_setting trigonal
_symmetry_space_group_name_Hall 'P 3 2'
_symmetry_space_group_name_H-M 'P 3 1 2'
_atom_sites_solution_hydrogens none
_atom_sites_solution_primary direct
_cell_angle_alpha 90
_cell_angle_beta 90
_cell_angle_gamma 120
_cell_formula_units_Z 1
_cell_length_a 6.76520(10)
_cell_length_b 6.76520(10)
_cell_length_c 8.3094(4)
_cell_measurement_reflns_used 7043
_cell_measurement_temperature 100
_cell_measurement_theta_max 37.34
_cell_measurement_theta_min 2.45
_cell_volume 329.353(17)
_computing_cell_refinement 'SAINT (Siemens ,1995)'
_computing_data_collection 'SMART (Siemens, 1993)'
_computing_data_reduction 'SAINT '
_computing_molecular_graphics 'ORTEP (Farrugia, L.J., 1997)'
_computing_publication_material 'CRYSTALS '
_computing_structure_refinement 'CRYSTALS (Betteridge et al., 2003)'
_computing_structure_solution 'SIR92 (Altomare et al., 1994)'
_diffrn_ambient_temperature 100
_diffrn_measured_fraction_theta_full 1.000
_diffrn_measured_fraction_theta_max 1.000
_diffrn_measurement_device 'Bruker SMART'
_diffrn_measurement_method '\f & \w scans'
_diffrn_radiation_detector 'APEX II CCD area detector'
_diffrn_radiation_monochromator graphite
_diffrn_radiation_source 'Sealed Tube'
_diffrn_radiation_type 'Mo K\a'
_diffrn_radiation_wavelength 0.71073
_diffrn_reflns_av_R_equivalents 0.052
_diffrn_reflns_limit_h_max 11
_diffrn_reflns_limit_h_min -11
_diffrn_reflns_limit_k_max 11
_diffrn_reflns_limit_k_min -11
_diffrn_reflns_limit_l_max 14
_diffrn_reflns_limit_l_min -13
_diffrn_reflns_number 13156
_diffrn_reflns_theta_full 37.449
_diffrn_reflns_theta_max 37.449
_diffrn_reflns_theta_min 2.451
_diffrn_source_current 30.000
_diffrn_source_voltage 50.000
_exptl_absorpt_coefficient_mu 35.195
_exptl_absorpt_correction_T_max 0.4695
_exptl_absorpt_correction_T_min 0.0460
_exptl_absorpt_correction_type numerical
_exptl_crystal_colour colourless
_exptl_crystal_density_diffrn 4.530
_exptl_crystal_description ' triangular plate '
_exptl_crystal_F_000 382
_exptl_crystal_size_max 0.180
_exptl_crystal_size_mid 0.133
_exptl_crystal_size_min 0.022
_refine_diff_density_max 7.13
_refine_diff_density_min -2.63
_refine_ls_abs_structure_details 'Flack (1983), 522 Friedel-pairs'
_refine_ls_abs_structure_Flack 0.419(16)
_refine_ls_extinction_coef 1.46(17)
_refine_ls_extinction_method 'Larson (1970), Equation 22'
_refine_ls_goodness_of_fit_ref 0.4700
_refine_ls_hydrogen_treatment none
_refine_ls_matrix_type full
_refine_ls_number_parameters 30
_refine_ls_number_reflns 873
_refine_ls_number_restraints 0
_refine_ls_R_factor_all 0.0266
_refine_ls_R_factor_gt 0.0194
_refine_ls_shift/su_max 0.000053
_refine_ls_structure_factor_coef F
_refine_ls_weighting_details
;
 Method= Modified Sheldrick 
 w=1/[\s^2^(F^2^)]
;
_refine_ls_weighting_scheme calc
_refine_ls_wR_factor_all 0.0212
_refine_ls_wR_factor_gt 0.0200
_refine_ls_wR_factor_ref 0.0194
_reflns_limit_h_max 5
_reflns_limit_h_min -11
_reflns_limit_k_max 11
_reflns_limit_k_min 0
_reflns_limit_l_max 14
_reflns_limit_l_min 0
_reflns_number_gt 924
_reflns_number_total 1177
_reflns_threshold_expression I>2.0\s(I)
_oxford_diffrn_Wilson_B_factor 1.03
_oxford_diffrn_Wilson_scale 61.44
_oxford_refine_ls_r_factor_ref 0.0183
_oxford_refine_ls_scale 0.1351(2)
_oxford_reflns_number_all 1177
_oxford_reflns_threshold_expression_ref I>2.5\s(I)
_cod_data_source_file ja809631r_si_002_2.cif
_cod_data_source_block KCd[Au(CN)2]3_100K
_cod_depositor_comments
;
The following automatic conversions were performed:

'_exptl_absorpt_correction_type' value 'Numerical' changed to
'numerical' according to the built-in table from CIF Core dictionary
named 'cif_core.dic' version 2.4.1 from
2010-06-29.

'_refine_ls_matrix_type' value 'Full' changed to 'full'
according to the built-in table from CIF Core dictionary named
'cif_core.dic' version 2.4.1 from 2010-06-29.

Automatic conversion script
Id: cif_fix_values 1715 2011-07-08 13:25:40Z adriana 
;
_cod_original_sg_symbol_H-M 'P 3 1 2 '
_cod_original_formula_sum 'C6 Au3 Cd1 K1 N6'
_cod_database_code 4104125

loop_
_symmetry_equiv_pos_as_xyz
x,y,z
-y,x-y,z
-x+y,-x,z
x,x-y,-z
-y,-x,-z
-x+y,y,-z

loop_
_atom_site_label
_atom_site_type_symbol
_atom_site_fract_x
_atom_site_fract_y
_atom_site_fract_z
_atom_site_U_iso_or_equiv
_atom_site_occupancy
_atom_site_adp_type
_atom_site_refinement_flags_posn
_atom_site_refinement_flags_adp
Au1 Au -0.50316(5) -0.00632(9) -0.5000 0.0133 1.0000 Uani S T
Cd1 Cd 0.0000 0.0000 0.0000 0.0110 1.0000 Uani S T
K1 K -0.3333 0.3333 0.0000 0.0160 1.0000 Uani S T
N1 N -0.2732(10) 0.0009(18) -0.1704(4) 0.0165 1.0000 Uani . .
C1 C -0.3588(12) -0.003(2) -0.2901(5) 0.0141 1.0000 Uani . .

loop_
_atom_site_aniso_label
_atom_site_aniso_U_11
_atom_site_aniso_U_22
_atom_site_aniso_U_33
_atom_site_aniso_U_23
_atom_site_aniso_U_13
_atom_site_aniso_U_12
Au1 0.01338(7) 0.01496(13) 0.01207(8) 0.0000 -0.00194(7) 0.00748(6)
Cd1 0.01117(16) 0.01117(16) 0.0107(2) 0.0000 0.0000 0.00558(8)
K1 0.0149(7) 0.0149(7) 0.0181(12) 0.0000 0.0000 0.0075(3)
N1 0.015(3) 0.0155(15) 0.0180(15) 0.001(5) -0.001(3) 0.007(3)
C1 0.014(3) 0.0141(16) 0.0157(15) -0.002(5) -0.001(3) 0.008(3)

loop_
_atom_type_symbol
_atom_type_scat_dispersion_real
_atom_type_scat_dispersion_imag
_atom_type_scat_Cromer_Mann_a1
_atom_type_scat_Cromer_Mann_b1
_atom_type_scat_Cromer_Mann_a2
_atom_type_scat_Cromer_Mann_b2
_atom_type_scat_Cromer_Mann_a3
_atom_type_scat_Cromer_Mann_b3
_atom_type_scat_Cromer_Mann_a4
_atom_type_scat_Cromer_Mann_b4
_atom_type_scat_Cromer_Mann_c
_atom_type_scat_source
C 0.0033 0.0016 2.3100 20.8439 1.0200 10.2075 1.5886 0.5687 0.8650 51.6512 0.2156 'International Tables Vol C 4.2.6.8 and 6.1.1.4'
N 0.0061 0.0033 12.2126 0.0057 3.1322 9.8933 2.0125 28.9975 1.1663 0.5826 -11.5290 'International Tables Vol C 4.2.6.8 and 6.1.1.4'
K 0.2009 0.2494 8.2186 12.7949 7.4398 0.7748 1.0519 213.1870 0.8659 41.6841 1.4228 'International Tables Vol C 4.2.6.8 and 6.1.1.4'
Cd -0.8075 1.2024 19.2214 0.5946 17.6444 6.9089 4.4610 24.7008 1.6029 87.4825 5.0694 'International Tables Vol C 4.2.6.8 and 6.1.1.4'
Au -2.0133 8.8022 16.8819 0.4611 18.5913 8.6216 25.5582 1.4826 5.8600 36.3956 12.0658 'International Tables Vol C 4.2.6.8 and 6.1.1.4'

loop_
_exptl_crystal_face_index_h
_exptl_crystal_face_index_k
_exptl_crystal_face_index_l
_exptl_crystal_face_perp_dist
0.00 0.00 -1.00 0.0110
0.00 0.00 1.00 0.0100
1.00 0.00 0.00 0.0400
0.00 -1.00 0.00 0.0570
-1.00 1.00 0.00 0.0540
2.00 -3.00 0.00 0.0600

loop_
_geom_angle_atom_site_label_1
_geom_angle_site_symmetry_1
_geom_angle_atom_site_label_2
_geom_angle_atom_site_label_3
_geom_angle_site_symmetry_3
_geom_angle
_geom_angle_publ_flag
Au1 2_455 Au1 Au1 4_554 60.000 yes
Au1 2_455 Au1 Au1 2_565 179.997 yes
Au1 4_554 Au1 Au1 2_565 120.000 yes
Au1 2_455 Au1 Au1 4_564 120.000 yes
Au1 4_554 Au1 Au1 4_564 179.997 yes
Au1 2_565 Au1 Au1 4_564 60.000 yes
Au1 2_455 Au1 C1 6_454 76.5(3) yes
Au1 4_554 Au1 C1 6_454 104.5(3) yes
Au1 2_565 Au1 C1 6_454 103.5(3) yes
Au1 4_564 Au1 C1 6_454 75.5(3) yes
Au1 2_455 Au1 C1 . 104.5(3) yes
Au1 4_554 Au1 C1 . 76.5(3) yes
Au1 2_565 Au1 C1 . 75.5(3) yes
Au1 4_564 Au1 C1 . 103.5(3) yes
C1 6_454 Au1 C1 . 178.9(7) yes
N1 2_555 Cd1 N1 3_555 86.93(13) yes
N1 2_555 Cd1 N1 4_555 92.9(4) yes
N1 3_555 Cd1 N1 4_555 179.8(5) yes
N1 2_555 Cd1 N1 6_555 93.2(4) yes
N1 3_555 Cd1 N1 6_555 92.9(4) yes
N1 4_555 Cd1 N1 6_555 86.93(13) yes
N1 2_555 Cd1 N1 5_555 179.8(5) yes
N1 3_555 Cd1 N1 5_555 93.2(4) yes
N1 4_555 Cd1 N1 5_555 86.93(13) yes
N1 6_555 Cd1 N1 5_555 86.93(13) yes
N1 2_555 Cd1 N1 . 86.93(13) yes
N1 3_555 Cd1 N1 . 86.93(13) yes
N1 4_555 Cd1 N1 . 93.2(4) yes
N1 6_555 Cd1 N1 . 179.8(5) yes
N1 5_555 Cd1 N1 . 92.9(4) yes
Cd1 . N1 C1 . 157.0(3) yes
Au1 . C1 N1 . 179.1(7) yes

loop_
_geom_bond_atom_site_label_1
_geom_bond_atom_site_label_2
_geom_bond_site_symmetry_2
_geom_bond_distance
_geom_bond_publ_flag
Au1 Au1 2_455 3.3185(9) yes
Au1 Au1 4_554 3.3185(9) yes
Au1 Au1 2_565 3.4467(9) yes
Au1 Au1 4_564 3.4467(9) yes
Au1 C1 6_454 1.994(4) yes
Au1 C1 . 1.994(4) yes
Cd1 N1 2_555 2.331(4) yes
Cd1 N1 3_555 2.331(4) yes
Cd1 N1 4_555 2.331(4) yes
Cd1 N1 6_555 2.331(4) yes
Cd1 N1 5_555 2.331(4) yes
Cd1 N1 . 2.331(4) yes
N1 C1 . 1.144(5) yes
